data_7102076
loop_
_publ_author_name
'Bond, Andrew D'
'J\/orgensen, Wendie H'
'Pl\/oger, Jane M'

_publ_section_title
;
 Hydrogen-bonded cubanes and ladder fragments by analogy with the
 inorganic solid state.
;
_journal_issue 31
_journal_name_full 'Chemical communications (Cambridge, England)'
_journal_page_first 3273
_journal_page_last 3275
_journal_paper_doi 10.1039/b706422e
_journal_year 2007
_chemical_formula_moiety 'C19 H18 N +, Cl -, C4 H8 O'
_chemical_formula_sum 'C23 H26 Cl N O'
_chemical_formula_weight 367.90
_space_group_IT_number 2
_symmetry_cell_setting triclinic
_symmetry_space_group_name_Hall '-P 1'
_symmetry_space_group_name_H-M 'P -1'
_atom_sites_solution_hydrogens geom
_atom_sites_solution_primary direct
_atom_sites_solution_secondary difmap
_cell_angle_alpha 76.637(2)
_cell_angle_beta 71.428(2)
_cell_angle_gamma 84.858(2)
_cell_formula_units_Z 2
_cell_length_a 9.4738(5)
_cell_length_b 9.5682(5)
_cell_length_c 11.7799(5)
_cell_measurement_reflns_used 7997
_cell_measurement_temperature 180(2)
_cell_measurement_theta_max 24.93
_cell_measurement_theta_min 2.98
_cell_volume 984.65(9)
_computing_cell_refinement 'SAINT v.7.06a (Bruker, 2003)'
_computing_data_collection 'APEX2 v.1.0-22 (Bruker Nonius, 2004)'
_computing_data_reduction 'SAINT v.7.06a'
_computing_molecular_graphics 'SHELXTL v.6.10'
_computing_publication_material 'SHELXTL v.6.10'
_computing_structure_refinement 'SHELXTL v.6.10'
_computing_structure_solution 'SHELXTL v.6.10 (Sheldrick, 2000)'
_diffrn_ambient_temperature 180(2)
_diffrn_measured_fraction_theta_full 0.982
_diffrn_measured_fraction_theta_max 0.982
_diffrn_measurement_device_type 'Bruker-Nonius X8APEX-II CCD'
_diffrn_measurement_method 'thin-slice \w and \f scans'
_diffrn_radiation_monochromator graphite
_diffrn_radiation_source 'fine-focus sealed tube'
_diffrn_radiation_type MoK\a
_diffrn_radiation_wavelength 0.71073
_diffrn_reflns_av_R_equivalents 0.0362
_diffrn_reflns_av_sigmaI/netI 0.0273
_diffrn_reflns_limit_h_max 11
_diffrn_reflns_limit_h_min -11
_diffrn_reflns_limit_k_max 11
_diffrn_reflns_limit_k_min -11
_diffrn_reflns_limit_l_max 13
_diffrn_reflns_limit_l_min -14
_diffrn_reflns_number 22314
_diffrn_reflns_theta_full 25.77
_diffrn_reflns_theta_max 25.77
_diffrn_reflns_theta_min 3.57
_diffrn_standards_number 0
_exptl_absorpt_coefficient_mu 0.205
_exptl_absorpt_correction_T_max 0.980
_exptl_absorpt_correction_T_min 0.823
_exptl_absorpt_correction_type multi-scan
_exptl_absorpt_process_details
;
SADABS v.2.10 (Sheldrick, 2003)
Ratio of minimum to maximum apparent transmission: 0.839620
;
_exptl_crystal_colour colourless
_exptl_crystal_density_diffrn 1.241
_exptl_crystal_density_method 'not measured'
_exptl_crystal_description block
_exptl_crystal_F_000 392
_exptl_crystal_size_max 0.20
_exptl_crystal_size_mid 0.15
_exptl_crystal_size_min 0.10
_refine_diff_density_max 0.443
_refine_diff_density_min -0.392
_refine_diff_density_rms 0.052
_refine_ls_extinction_method none
_refine_ls_goodness_of_fit_ref 1.071
_refine_ls_hydrogen_treatment mixed
_refine_ls_matrix_type full
_refine_ls_number_parameters 247
_refine_ls_number_reflns 3712
_refine_ls_number_restraints 0
_refine_ls_restrained_S_all 1.071
_refine_ls_R_factor_all 0.0526
_refine_ls_R_factor_gt 0.0432
_refine_ls_shift/su_max 0.000
_refine_ls_shift/su_mean 0.000
_refine_ls_structure_factor_coef Fsqd
_refine_ls_weighting_details 'calc w=1/[\s^2^(Fo^2^)+(0.0689P)^2^+0.3660P] where P=(Fo^2^+2Fc^2^)/3'
_refine_ls_weighting_scheme calc
_refine_ls_wR_factor_gt 0.1172
_refine_ls_wR_factor_ref 0.1225
_reflns_number_gt 3086
_reflns_number_total 3712
_reflns_threshold_expression I>2\s(I)
_cod_data_source_file b706422e.txt
_cod_data_source_block THF_dimer
_cod_database_code 7102076

loop_
_symmetry_equiv_pos_as_xyz
'x, y, z'
'-x, -y, -z'

loop_
_atom_site_label
_atom_site_type_symbol
_atom_site_fract_x
_atom_site_fract_y
_atom_site_fract_z
_atom_site_U_iso_or_equiv
_atom_site_adp_type
_atom_site_occupancy
_atom_site_symmetry_multiplicity
_atom_site_calc_flag
_atom_site_refinement_flags
Cl1 Cl 0.35239(5) 0.44594(5) 0.39688(4) 0.02811(15) Uani 1 1 d .
N1 N 0.66255(18) 0.58698(15) 0.32923(14) 0.0214(3) Uani 1 1 d .
H1 H 0.657(2) 0.597(2) 0.405(2) 0.032(5) Uiso 1 1 d .
H2 H 0.572(3) 0.555(2) 0.3337(19) 0.035(6) Uiso 1 1 d .
H3 H 0.731(2) 0.516(2) 0.3089(17) 0.024(5) Uiso 1 1 d .
C1 C 0.70467(19) 0.72447(17) 0.23232(15) 0.0208(4) Uani 1 1 d .
C11 C 0.60853(19) 0.84614(18) 0.28493(15) 0.0226(4) Uani 1 1 d .
C12 C 0.4551(2) 0.8305(2) 0.33536(18) 0.0316(4) Uani 1 1 d .
H12A H 0.4109 0.7436 0.3391 0.038 Uiso 1 1 calc R
C13 C 0.3664(2) 0.9413(2) 0.3803(2) 0.0380(5) Uani 1 1 d .
H13A H 0.2618 0.9295 0.4148 0.046 Uiso 1 1 calc R
C14 C 0.4284(2) 1.0684(2) 0.37537(18) 0.0336(5) Uani 1 1 d .
H14A H 0.3671 1.1435 0.4070 0.040 Uiso 1 1 calc R
C15 C 0.5794(2) 1.0853(2) 0.32431(18) 0.0325(4) Uani 1 1 d .
H15A H 0.6228 1.1730 0.3197 0.039 Uiso 1 1 calc R
C16 C 0.6692(2) 0.97501(19) 0.27926(16) 0.0269(4) Uani 1 1 d .
H16A H 0.7736 0.9881 0.2441 0.032 Uiso 1 1 calc R
C21 C 0.67286(19) 0.70374(18) 0.11745(15) 0.0229(4) Uani 1 1 d .
C22 C 0.6188(2) 0.8164(2) 0.04403(17) 0.0331(4) Uani 1 1 d .
H22A H 0.5968 0.9066 0.0670 0.040 Uiso 1 1 calc R
C23 C 0.5963(3) 0.7987(2) -0.06291(19) 0.0418(5) Uani 1 1 d .
H23A H 0.5601 0.8772 -0.1125 0.050 Uiso 1 1 calc R
C24 C 0.6260(2) 0.6691(2) -0.09729(18) 0.0391(5) Uani 1 1 d .
H24A H 0.6094 0.6569 -0.1698 0.047 Uiso 1 1 calc R
C25 C 0.6803(3) 0.5567(2) -0.02552(19) 0.0412(5) Uani 1 1 d .
H25A H 0.7016 0.4666 -0.0488 0.049 Uiso 1 1 calc R
C26 C 0.7043(2) 0.5741(2) 0.08066(17) 0.0339(5) Uani 1 1 d .
H26A H 0.7428 0.4958 0.1288 0.041 Uiso 1 1 calc R
C31 C 0.87177(19) 0.74710(17) 0.20613(15) 0.0215(4) Uani 1 1 d .
C32 C 0.9359(2) 0.7169(2) 0.30044(17) 0.0308(4) Uani 1 1 d .
H32A H 0.8757 0.6816 0.3823 0.037 Uiso 1 1 calc R
C33 C 1.0857(2) 0.7377(2) 0.27653(19) 0.0374(5) Uani 1 1 d .
H33A H 1.1280 0.7139 0.3418 0.045 Uiso 1 1 calc R
C34 C 1.1750(2) 0.7925(2) 0.15892(19) 0.0356(5) Uani 1 1 d .
H34A H 1.2782 0.8063 0.1427 0.043 Uiso 1 1 calc R
C35 C 1.1116(2) 0.8268(2) 0.06547(18) 0.0378(5) Uani 1 1 d .
H35A H 1.1711 0.8669 -0.0155 0.045 Uiso 1 1 calc R
C36 C 0.9623(2) 0.8034(2) 0.08842(17) 0.0310(4) Uani 1 1 d .
H36A H 0.9208 0.8262 0.0226 0.037 Uiso 1 1 calc R
O1 O 0.87471(16) 0.36123(15) 0.30004(13) 0.0414(4) Uani 1 1 d .
C2 C 0.9606(4) 0.3483(3) 0.3828(3) 0.0818(11) Uani 1 1 d .
H2A H 0.8940 0.3533 0.4658 0.098 Uiso 1 1 calc R
H2B H 1.0319 0.4280 0.3546 0.098 Uiso 1 1 calc R
C3 C 1.0428(3) 0.2081(2) 0.3865(2) 0.0480(6) Uani 1 1 d .
H3A H 1.0096 0.1455 0.4694 0.058 Uiso 1 1 calc R
H3B H 1.1514 0.2223 0.3630 0.058 Uiso 1 1 calc R
C4 C 1.0050(3) 0.1444(3) 0.2950(3) 0.0606(7) Uani 1 1 d .
H4A H 0.9277 0.0706 0.3365 0.073 Uiso 1 1 calc R
H4B H 1.0943 0.1004 0.2443 0.073 Uiso 1 1 calc R
C5 C 0.9478(3) 0.2709(3) 0.2181(2) 0.0450(5) Uani 1 1 d .
H5A H 1.0310 0.3215 0.1505 0.054 Uiso 1 1 calc R
H5B H 0.8774 0.2395 0.1827 0.054 Uiso 1 1 calc R

loop_
_atom_site_aniso_label
_atom_site_aniso_U_11
_atom_site_aniso_U_22
_atom_site_aniso_U_33
_atom_site_aniso_U_23
_atom_site_aniso_U_13
_atom_site_aniso_U_12
Cl1 0.0342(3) 0.0301(3) 0.0212(3) -0.00378(17) -0.00978(18) -0.00612(18)
N1 0.0253(8) 0.0212(8) 0.0170(8) -0.0013(6) -0.0075(6) -0.0005(6)
C1 0.0267(9) 0.0191(8) 0.0157(9) -0.0001(6) -0.0077(7) -0.0010(7)
C11 0.0300(9) 0.0234(9) 0.0159(9) -0.0027(6) -0.0108(7) 0.0025(7)
C12 0.0300(10) 0.0281(10) 0.0380(12) -0.0083(8) -0.0117(8) 0.0011(8)
C13 0.0295(11) 0.0384(11) 0.0448(13) -0.0119(9) -0.0096(9) 0.0074(8)
C14 0.0433(12) 0.0316(10) 0.0276(11) -0.0104(8) -0.0140(9) 0.0132(8)
C15 0.0477(12) 0.0238(9) 0.0293(11) -0.0065(7) -0.0161(9) 0.0009(8)
C16 0.0316(10) 0.0262(9) 0.0235(10) -0.0048(7) -0.0097(7) -0.0008(7)
C21 0.0251(9) 0.0262(9) 0.0174(9) -0.0024(7) -0.0077(7) -0.0028(7)
C22 0.0450(12) 0.0328(10) 0.0251(10) -0.0065(8) -0.0174(9) 0.0070(8)
C23 0.0526(13) 0.0505(13) 0.0269(11) -0.0057(9) -0.0226(10) 0.0076(10)
C24 0.0468(12) 0.0541(13) 0.0229(11) -0.0086(9) -0.0170(9) -0.0095(10)
C25 0.0622(14) 0.0344(11) 0.0320(12) -0.0117(9) -0.0162(10) -0.0087(10)
C26 0.0525(12) 0.0276(10) 0.0252(10) -0.0041(8) -0.0182(9) 0.0003(8)
C31 0.0262(9) 0.0191(8) 0.0201(9) -0.0043(6) -0.0085(7) 0.0017(7)
C32 0.0318(10) 0.0382(10) 0.0210(10) 0.0013(8) -0.0101(8) -0.0057(8)
C33 0.0335(11) 0.0490(12) 0.0323(11) -0.0009(9) -0.0184(9) -0.0040(9)
C34 0.0246(10) 0.0447(12) 0.0376(12) -0.0090(9) -0.0090(8) -0.0024(8)
C35 0.0309(11) 0.0526(13) 0.0241(11) -0.0050(9) -0.0010(8) -0.0082(9)
C36 0.0322(10) 0.0402(11) 0.0202(10) -0.0039(8) -0.0086(8) -0.0029(8)
O1 0.0508(9) 0.0407(8) 0.0370(8) -0.0146(6) -0.0200(7) 0.0175(7)
C2 0.137(3) 0.0671(18) 0.080(2) -0.0429(16) -0.084(2) 0.0579(19)
C3 0.0470(13) 0.0441(13) 0.0556(15) -0.0095(11) -0.0227(11) 0.0079(10)
C4 0.0625(17) 0.0503(15) 0.087(2) -0.0347(14) -0.0405(15) 0.0235(12)
C5 0.0413(12) 0.0567(14) 0.0396(13) -0.0207(10) -0.0099(10) 0.0047(10)

loop_
_atom_type_symbol
_atom_type_description
_atom_type_scat_dispersion_real
_atom_type_scat_dispersion_imag
_atom_type_scat_source
C C 0.0033 0.0016 'International Tables Vol C Tables 4.2.6.8 and 6.1.1.4'
H H 0.0000 0.0000 'International Tables Vol C Tables 4.2.6.8 and 6.1.1.4'
N N 0.0061 0.0033 'International Tables Vol C Tables 4.2.6.8 and 6.1.1.4'
O O 0.0106 0.0060 'International Tables Vol C Tables 4.2.6.8 and 6.1.1.4'
Cl Cl 0.1484 0.1585 'International Tables Vol C Tables 4.2.6.8 and 6.1.1.4'

loop_
_geom_angle_atom_site_label_1
_geom_angle_atom_site_label_2
_geom_angle_atom_site_label_3
_geom_angle
C1 N1 H1 113.2(13)
C1 N1 H2 111.1(13)
H1 N1 H2 107.6(18)
C1 N1 H3 109.8(12)
H1 N1 H3 108.2(17)
H2 N1 H3 106.7(18)
N1 C1 C11 107.14(13)
N1 C1 C21 107.47(13)
C11 C1 C21 111.68(13)
N1 C1 C31 107.38(13)
C11 C1 C31 111.99(13)
C21 C1 C31 110.90(13)
C16 C11 C12 118.39(16)
C16 C11 C1 121.85(15)
C12 C11 C1 119.70(15)
C13 C12 C11 120.25(17)
C13 C12 H12A 119.9
C11 C12 H12A 119.9
C14 C13 C12 120.78(18)
C14 C13 H13A 119.6
C12 C13 H13A 119.6
C15 C14 C13 119.30(17)
C15 C14 H14A 120.3
C13 C14 H14A 120.3
C14 C15 C16 120.39(17)
C14 C15 H15A 119.8
C16 C15 H15A 119.8
C11 C16 C15 120.88(17)
C11 C16 H16A 119.6
C15 C16 H16A 119.6
C26 C21 C22 117.95(16)
C26 C21 C1 120.95(15)
C22 C21 C1 121.02(15)
C21 C22 C23 120.75(18)
C21 C22 H22A 119.6
C23 C22 H22A 119.6
C24 C23 C22 120.63(19)
C24 C23 H23A 119.7
C22 C23 H23A 119.7
C23 C24 C25 119.16(18)
C23 C24 H24A 120.4
C25 C24 H24A 120.4
C24 C25 C26 120.49(19)
C24 C25 H25A 119.8
C26 C25 H25A 119.8
C21 C26 C25 121.01(18)
C21 C26 H26A 119.5
C25 C26 H26A 119.5
C36 C31 C32 117.84(16)
C36 C31 C1 121.10(15)
C32 C31 C1 121.02(15)
C33 C32 C31 120.81(17)
C33 C32 H32A 119.6
C31 C32 H32A 119.6
C32 C33 C34 120.84(18)
C32 C33 H33A 119.6
C34 C33 H33A 119.6
C35 C34 C33 118.75(18)
C35 C34 H34A 120.6
C33 C34 H34A 120.6
C34 C35 C36 120.66(18)
C34 C35 H35A 119.7
C36 C35 H35A 119.7
C35 C36 C31 121.05(17)
C35 C36 H36A 119.5
C31 C36 H36A 119.5
C5 O1 C2 105.48(17)
O1 C2 C3 108.7(2)
O1 C2 H2A 109.9
C3 C2 H2A 109.9
O1 C2 H2B 109.9
C3 C2 H2B 109.9
H2A C2 H2B 108.3
C2 C3 C4 104.21(19)
C2 C3 H3A 110.9
C4 C3 H3A 110.9
C2 C3 H3B 110.9
C4 C3 H3B 110.9
H3A C3 H3B 108.9
C3 C4 C5 103.81(19)
C3 C4 H4A 111.0
C5 C4 H4A 111.0
C3 C4 H4B 111.0
C5 C4 H4B 111.0
H4A C4 H4B 109.0
O1 C5 C4 104.98(19)
O1 C5 H5A 110.8
C4 C5 H5A 110.8
O1 C5 H5B 110.8
C4 C5 H5B 110.8
H5A C5 H5B 108.8

loop_
_geom_bond_atom_site_label_1
_geom_bond_atom_site_label_2
_geom_bond_distance
N1 C1 1.517(2)
N1 H1 0.91(2)
N1 H2 0.91(2)
N1 H3 0.92(2)
C1 C11 1.534(2)
C1 C21 1.535(2)
C1 C31 1.539(2)
C11 C16 1.385(2)
C11 C12 1.391(3)
C12 C13 1.388(3)
C12 H12A 0.950
C13 C14 1.378(3)
C13 H13A 0.950
C14 C15 1.372(3)
C14 H14A 0.950
C15 C16 1.389(3)
C15 H15A 0.950
C16 H16A 0.950
C21 C26 1.384(3)
C21 C22 1.387(2)
C22 C23 1.392(3)
C22 H22A 0.950
C23 C24 1.371(3)
C23 H23A 0.950
C24 C25 1.376(3)
C24 H24A 0.950
C25 C26 1.388(3)
C25 H25A 0.950
C26 H26A 0.950
C31 C36 1.388(2)
C31 C32 1.392(2)
C32 C33 1.380(3)
C32 H32A 0.950
C33 C34 1.381(3)
C33 H33A 0.950
C34 C35 1.378(3)
C34 H34A 0.950
C35 C36 1.382(3)
C35 H35A 0.950
C36 H36A 0.950
O1 C5 1.418(2)
O1 C2 1.435(3)
C2 C3 1.488(3)
C2 H2A 0.990
C2 H2B 0.990
C3 C4 1.500(3)
C3 H3A 0.990
C3 H3B 0.990
C4 C5 1.506(3)
C4 H4A 0.990
C4 H4B 0.990
C5 H5A 0.990
C5 H5B 0.990

loop_
_geom_torsion_atom_site_label_1
_geom_torsion_atom_site_label_2
_geom_torsion_atom_site_label_3
_geom_torsion_atom_site_label_4
_geom_torsion
N1 C1 C11 C16 132.34(16)
C21 C1 C11 C16 -110.22(17)
C31 C1 C11 C16 14.8(2)
N1 C1 C11 C12 -50.4(2)
C21 C1 C11 C12 67.0(2)
C31 C1 C11 C12 -167.93(15)
C16 C11 C12 C13 -1.0(3)
C1 C11 C12 C13 -178.28(17)
C11 C12 C13 C14 0.2(3)
C12 C13 C14 C15 0.6(3)
C13 C14 C15 C16 -0.7(3)
C12 C11 C16 C15 0.9(3)
C1 C11 C16 C15 178.11(16)
C14 C15 C16 C11 0.0(3)
N1 C1 C21 C26 -39.8(2)
C11 C1 C21 C26 -157.05(17)
C31 C1 C21 C26 77.3(2)
N1 C1 C21 C22 143.43(17)
C11 C1 C21 C22 26.2(2)
C31 C1 C21 C22 -99.48(19)
C26 C21 C22 C23 0.3(3)
C1 C21 C22 C23 177.15(18)
C21 C22 C23 C24 0.6(3)
C22 C23 C24 C25 -0.8(3)
C23 C24 C25 C26 0.2(3)
C22 C21 C26 C25 -0.9(3)
C1 C21 C26 C25 -177.77(18)
C24 C25 C26 C21 0.7(3)
N1 C1 C31 C36 143.11(16)
C11 C1 C31 C36 -99.54(18)
C21 C1 C31 C36 26.0(2)
N1 C1 C31 C32 -39.4(2)
C11 C1 C31 C32 78.00(19)
C21 C1 C31 C32 -156.51(16)
C36 C31 C32 C33 -2.2(3)
C1 C31 C32 C33 -179.86(17)
C31 C32 C33 C34 1.7(3)
C32 C33 C34 C35 0.2(3)
C33 C34 C35 C36 -1.6(3)
C34 C35 C36 C31 1.0(3)
C32 C31 C36 C35 0.9(3)
C1 C31 C36 C35 178.49(17)
C5 O1 C2 C3 -24.4(3)
O1 C2 C3 C4 3.0(3)
C2 C3 C4 C5 18.1(3)
C2 O1 C5 C4 35.7(3)
C3 C4 C5 O1 -33.5(3)

loop_
_cod_related_entry_id
_cod_related_entry_database
_cod_related_entry_code
1 ChemSpider 21149658
